data_4125326
loop_
_publ_author_name
'Hung, Kevin'
'Condakes, Matthew L.'
'Morikawa, Takahiro'
'Maimone, Thomas J.'

_publ_section_title
;
 Oxidative Entry into the Illicium Sesquiterpenes: Enantiospecific
 Synthesis of (+)-Pseudoanisatin.
;
_journal_issue 51
_journal_name_full 'Journal of the American Chemical Society'
_journal_page_first 16616
_journal_page_last 16619
_journal_paper_doi 10.1021/jacs.6b11739
_journal_volume 138
_journal_year 2016
_chemical_absolute_configuration ad
_chemical_formula_sum 'C16 H26 O5'
_chemical_formula_weight 298.37
_chemical_name_common MLC-IV-252
_chemical_name_systematic maimone78
_space_group.centring_type P

_space_group_crystal_system orthorhombic
_space_group_IT_number 19
_space_group_name_Hall 'P 2ac 2ab'
_space_group_name_H-M_alt 'P 21 21 21'
_symmetry_space_group_name_Hall 'P 2ac 2ab'
_symmetry_space_group_name_H-M 'P 21 21 21'
_atom_sites_solution_hydrogens geom
_atom_sites_solution_primary iterative
_atom_sites_solution_secondary difmap
_audit_creation_method SHELXL-2014/7
_cell_angle_alpha 90
_cell_angle_beta 90
_cell_angle_gamma 90
_cell_formula_units_Z 4
_cell_length_a 6.1706(5)
_cell_length_b 13.4053(10)
_cell_length_c 18.2977(13)
_cell_measurement_reflns_used 9422
_cell_measurement_temperature 100(2)
_cell_measurement_theta_max 68.42
_cell_measurement_theta_min 4.09
_cell_volume 1513.6(2)
_computing_cell_refinement 'Bruker SAINT'
_computing_data_collection 'Bruker APEX2'
_computing_data_reduction 'Bruker SAINT'
_computing_molecular_graphics ORTEP-32
_computing_publication_material WinGX
_computing_structure_refinement SHELXL-2014
_computing_structure_solution SHELXT-2014
_diffrn_ambient_temperature 100(2)
_diffrn_detector_area_resol_mean 8.366
_diffrn_measured_fraction_theta_full 1.000
_diffrn_measured_fraction_theta_max 1.000
_diffrn_measurement_device_type 'Bruker APEX-II CCD'
_diffrn_measurement_method '\f and \w scans'
_diffrn_radiation_type CuK\a
_diffrn_radiation_wavelength 1.54178
_diffrn_reflns_av_R_equivalents 0.0319
_diffrn_reflns_av_unetI/netI 0.0099
_diffrn_reflns_Laue_measured_fraction_full 1.000
_diffrn_reflns_Laue_measured_fraction_max 1.000
_diffrn_reflns_limit_h_max 7
_diffrn_reflns_limit_h_min -7
_diffrn_reflns_limit_k_max 16
_diffrn_reflns_limit_k_min -16
_diffrn_reflns_limit_l_max 22
_diffrn_reflns_limit_l_min -22
_diffrn_reflns_number 60372
_diffrn_reflns_point_group_measured_fraction_full 1.000
_diffrn_reflns_point_group_measured_fraction_max 0.998
_diffrn_reflns_theta_full 67.000
_diffrn_reflns_theta_max 68.414
_diffrn_reflns_theta_min 4.088
_diffrn_source 'microfocus rotating anode'
_exptl_absorpt_coefficient_mu 0.786
_exptl_absorpt_correction_T_max 0.929
_exptl_absorpt_correction_T_min 0.867
_exptl_absorpt_correction_type multi-scan
_exptl_absorpt_process_details SADABS
_exptl_crystal_colour colorless
_exptl_crystal_density_diffrn 1.309
_exptl_crystal_description prism
_exptl_crystal_F_000 648
_exptl_crystal_size_max 0.050
_exptl_crystal_size_mid 0.040
_exptl_crystal_size_min 0.040
_refine_diff_density_max 0.176
_refine_diff_density_min -0.170
_refine_diff_density_rms 0.039
_refine_ls_abs_structure_details
; 
 Flack x determined using 1142 quotients [(I+)-(I-)]/[(I+)+(I-)] 
 (Parsons, Flack and Wagner, Acta Cryst. B69 (2013) 249-259). 
;
_refine_ls_abs_structure_Flack 0.00(2)
_refine_ls_extinction_method none
_refine_ls_goodness_of_fit_ref 1.063
_refine_ls_hydrogen_treatment constr
_refine_ls_matrix_type full
_refine_ls_number_parameters 196
_refine_ls_number_reflns 2783
_refine_ls_number_restraints 0
_refine_ls_restrained_S_all 1.063
_refine_ls_R_factor_all 0.0256
_refine_ls_R_factor_gt 0.0255
_refine_ls_shift/su_max 0.000
_refine_ls_shift/su_mean 0.000
_refine_ls_structure_factor_coef Fsqd
_refine_ls_weighting_details 'w=1/[\s^2^(Fo^2^)+(0.0423P)^2^+0.3028P] where P=(Fo^2^+2Fc^2^)/3'
_refine_ls_weighting_scheme calc
_refine_ls_wR_factor_gt 0.0671
_refine_ls_wR_factor_ref 0.0672
_reflns_Friedel_coverage 0.701
_reflns_Friedel_fraction_full 1.000
_reflns_Friedel_fraction_max 0.996
_reflns_number_gt 2775
_reflns_number_total 2783
_reflns_threshold_expression 'I > 2\s(I)'
_cod_data_source_file ja6b11739_si_002.cif
_cod_data_source_block maimone78
_cod_depositor_comments
;Adding full bibliography for 4125325--4125326.cif.

The following automatic conversions were performed:

'_space_group.centring_type' value 'primitive' was replaced with the
value 'P' as specified in the replacement file
'/home/antanas/src/cod-tools/trunk/data/replacement-values/replacement_values.lst'.

Automatic conversion script
Id: cif_fix_values 5642 2017-10-24 12:04:52Z antanas 
;
_cod_database_code 4125326
_shelx_shelxl_version_number 2014/7
_shelx_space_group_comment
; 
The symmetry employed for this shelxl refinement is uniquely defined 
by the following loop, which should always be used as a source of 
symmetry information in preference to the above space-group names. 
They are only intended as comments. 
;
_shelx_estimated_absorpt_t_min 0.962
_shelx_estimated_absorpt_t_max 0.969

loop_
_space_group_symop_operation_xyz
'x, y, z'
'-x+1/2, -y, z+1/2'
'-x, y+1/2, -z+1/2'
'x+1/2, -y+1/2, -z'

loop_
_atom_site_label
_atom_site_type_symbol
_atom_site_fract_x
_atom_site_fract_y
_atom_site_fract_z
_atom_site_U_iso_or_equiv
_atom_site_adp_type
_atom_site_occupancy
_atom_site_site_symmetry_order
_atom_site_calc_flag
_atom_site_refinement_flags_posn
_atom_site_refinement_flags_adp
C1 C 0.2181(2) 0.59951(11) 0.33057(8) 0.0133(3) Uani 1 1 d . .
C2 C 0.3538(3) 0.68229(11) 0.36821(8) 0.0162(3) Uani 1 1 d . .
H2 H 0.4927 0.6886 0.3404 0.019 Uiso 1 1 calc R U
C3 C 0.2216(3) 0.77824(12) 0.35416(8) 0.0186(3) Uani 1 1 d . .
H3A H 0.3197 0.8355 0.3455 0.022 Uiso 1 1 calc R U
H3B H 0.1286 0.7936 0.3968 0.022 Uiso 1 1 calc R U
C4 C 0.0805(3) 0.75803(11) 0.28555(8) 0.0160(3) Uani 1 1 d . .
H4A H -0.0754 0.7620 0.2980 0.019 Uiso 1 1 calc R U
H4B H 0.1120 0.8078 0.2470 0.019 Uiso 1 1 calc R U
C5 C 0.1390(2) 0.65181(11) 0.25885(8) 0.0131(3) Uani 1 1 d . .
H5 H 0.0024 0.6183 0.2426 0.016 Uiso 1 1 calc R U
C6 C 0.2996(2) 0.65296(11) 0.19297(7) 0.0131(3) Uani 1 1 d . .
C7 C 0.3907(2) 0.54537(11) 0.17949(8) 0.0135(3) Uani 1 1 d . .
C8 C 0.4938(3) 0.51026(10) 0.25073(8) 0.0143(3) Uani 1 1 d . .
C9 C 0.3488(3) 0.50307(11) 0.31619(8) 0.0163(3) Uani 1 1 d . .
H9A H 0.4381 0.4879 0.3598 0.020 Uiso 1 1 calc R U
H9B H 0.2465 0.4470 0.3091 0.020 Uiso 1 1 calc R U
C10 C 0.0129(2) 0.57510(12) 0.37578(8) 0.0156(3) Uani 1 1 d . .
H10A H -0.0608 0.6388 0.3873 0.019 Uiso 1 1 calc R U
H10B H -0.0863 0.5361 0.3443 0.019 Uiso 1 1 calc R U
C11 C 0.0423(3) 0.51830(11) 0.44672(8) 0.0166(3) Uani 1 1 d . .
C12 C 0.4123(3) 0.66755(13) 0.44862(8) 0.0205(3) Uani 1 1 d . .
H12A H 0.2796 0.6662 0.4780 0.031 Uiso 1 1 calc R U
H12B H 0.5048 0.7227 0.4649 0.031 Uiso 1 1 calc R U
H12C H 0.4902 0.6043 0.4545 0.031 Uiso 1 1 calc R U
C13 C 0.4954(3) 0.72413(11) 0.20165(8) 0.0161(3) Uani 1 1 d . .
H13A H 0.5578 0.7382 0.1535 0.024 Uiso 1 1 calc R U
H13B H 0.6052 0.6926 0.2327 0.024 Uiso 1 1 calc R U
H13C H 0.4473 0.7866 0.2242 0.024 Uiso 1 1 calc R U
C14 C 0.1854(3) 0.69159(11) 0.12375(8) 0.0155(3) Uani 1 1 d . .
H14A H 0.1709 0.7650 0.1273 0.019 Uiso 1 1 calc R U
H14B H 0.2779 0.6769 0.0809 0.019 Uiso 1 1 calc R U
C15 C -0.1022(3) 0.68170(13) 0.04218(8) 0.0206(4) Uani 1 1 d . .
H15A H -0.1063 0.7548 0.0408 0.031 Uiso 1 1 calc R U
H15B H -0.2484 0.6553 0.0344 0.031 Uiso 1 1 calc R U
H15C H -0.0057 0.6571 0.0037 0.031 Uiso 1 1 calc R U
C16 C 0.2226(3) 0.46903(11) 0.15370(8) 0.0162(3) Uani 1 1 d . .
H16A H 0.1755 0.4858 0.1040 0.024 Uiso 1 1 calc R U
H16B H 0.0974 0.4702 0.1867 0.024 Uiso 1 1 calc R U
H16C H 0.2872 0.4023 0.1539 0.024 Uiso 1 1 calc R U
O1 O 0.1520(2) 0.44462(9) 0.45442(6) 0.0278(3) Uani 1 1 d . .
O2 O -0.07716(19) 0.55686(9) 0.50032(6) 0.0212(3) Uani 1 1 d . .
H2A H -0.0641 0.5216 0.5380 0.032 Uiso 1 1 calc R U
O3 O -0.02347(18) 0.64956(8) 0.11184(6) 0.0173(2) Uani 1 1 d . .
O4 O 0.55427(17) 0.54811(8) 0.12431(5) 0.0155(2) Uani 1 1 d . .
H4 H 0.6765 0.5540 0.1440 0.023 Uiso 1 1 calc R U
O5 O 0.68570(18) 0.48915(8) 0.25226(6) 0.0179(2) Uani 1 1 d . .

loop_
_atom_site_aniso_label
_atom_site_aniso_U_11
_atom_site_aniso_U_22
_atom_site_aniso_U_33
_atom_site_aniso_U_23
_atom_site_aniso_U_13
_atom_site_aniso_U_12
C1 0.0134(7) 0.0148(7) 0.0118(6) 0.0002(5) 0.0002(6) 0.0008(6)
C2 0.0144(7) 0.0194(7) 0.0148(7) -0.0004(6) -0.0001(6) -0.0018(6)
C3 0.0220(8) 0.0159(7) 0.0179(7) -0.0024(6) -0.0002(6) -0.0004(6)
C4 0.0167(7) 0.0151(7) 0.0161(7) 0.0001(6) 0.0013(6) 0.0035(6)
C5 0.0127(7) 0.0144(7) 0.0122(7) 0.0010(6) 0.0002(5) -0.0003(6)
C6 0.0128(7) 0.0136(7) 0.0130(7) 0.0006(5) 0.0006(6) -0.0004(6)
C7 0.0126(7) 0.0157(7) 0.0123(6) -0.0021(6) 0.0015(6) -0.0004(6)
C8 0.0162(7) 0.0103(6) 0.0165(7) -0.0028(5) -0.0005(6) -0.0002(5)
C9 0.0193(7) 0.0163(7) 0.0134(7) 0.0013(6) -0.0001(6) 0.0029(6)
C10 0.0139(7) 0.0199(8) 0.0130(7) 0.0012(6) 0.0000(6) -0.0003(6)
C11 0.0157(7) 0.0183(7) 0.0157(7) 0.0005(6) 0.0014(6) -0.0027(6)
C12 0.0200(8) 0.0264(8) 0.0152(7) -0.0022(6) -0.0041(6) -0.0018(6)
C13 0.0157(7) 0.0157(7) 0.0167(7) 0.0000(6) 0.0022(6) -0.0026(6)
C14 0.0156(7) 0.0166(7) 0.0144(7) 0.0028(6) 0.0018(6) -0.0012(6)
C15 0.0194(8) 0.0269(8) 0.0155(7) 0.0064(6) -0.0038(6) -0.0011(7)
C16 0.0161(7) 0.0149(7) 0.0176(7) -0.0011(6) -0.0002(6) -0.0013(6)
O1 0.0370(7) 0.0248(6) 0.0215(6) 0.0073(5) 0.0074(5) 0.0105(6)
O2 0.0242(6) 0.0260(6) 0.0133(5) 0.0051(4) 0.0030(5) 0.0056(5)
O3 0.0142(5) 0.0235(6) 0.0141(5) 0.0056(4) -0.0014(4) -0.0009(5)
O4 0.0121(5) 0.0213(5) 0.0132(5) -0.0022(4) 0.0012(4) -0.0004(4)
O5 0.0152(6) 0.0195(5) 0.0190(5) -0.0023(4) -0.0015(5) 0.0014(4)

loop_
_atom_type_symbol
_atom_type_description
_atom_type_scat_dispersion_real
_atom_type_scat_dispersion_imag
_atom_type_scat_source
C C 0.0181 0.0091 'International Tables Vol C Tables 4.2.6.8 and 6.1.1.4'
H H 0.0000 0.0000 'International Tables Vol C Tables 4.2.6.8 and 6.1.1.4'
O O 0.0492 0.0322 'International Tables Vol C Tables 4.2.6.8 and 6.1.1.4'

loop_
_geom_angle_atom_site_label_1
_geom_angle_atom_site_label_2
_geom_angle_atom_site_label_3
_geom_angle
C9 C1 C10 109.93(12)
C9 C1 C2 113.07(13)
C10 C1 C2 110.84(12)
C9 C1 C5 113.22(12)
C10 C1 C5 106.72(12)
C2 C1 C5 102.70(12)
C12 C2 C3 113.12(13)
C12 C2 C1 117.55(13)
C3 C2 C1 103.68(12)
C12 C2 H2 107.3
C3 C2 H2 107.3
C1 C2 H2 107.3
C2 C3 C4 106.60(12)
C2 C3 H3A 110.4
C4 C3 H3A 110.4
C2 C3 H3B 110.4
C4 C3 H3B 110.4
H3A C3 H3B 108.6
C5 C4 C3 106.57(12)
C5 C4 H4A 110.4
C3 C4 H4A 110.4
C5 C4 H4B 110.4
C3 C4 H4B 110.4
H4A C4 H4B 108.6
C4 C5 C6 112.51(11)
C4 C5 C1 102.71(11)
C6 C5 C1 117.00(12)
C4 C5 H5 108.1
C6 C5 H5 108.1
C1 C5 H5 108.1
C14 C6 C13 103.56(12)
C14 C6 C5 110.39(12)
C13 C6 C5 114.99(11)
C14 C6 C7 110.14(11)
C13 C6 C7 107.66(12)
C5 C6 C7 109.89(11)
O4 C7 C8 108.52(12)
O4 C7 C16 106.14(11)
C8 C7 C16 109.86(12)
O4 C7 C6 109.94(11)
C8 C7 C6 107.40(11)
C16 C7 C6 114.85(12)
O5 C8 C9 123.19(14)
O5 C8 C7 119.79(14)
C9 C8 C7 117.02(13)
C8 C9 C1 113.19(12)
C8 C9 H9A 108.9
C1 C9 H9A 108.9
C8 C9 H9B 108.9
C1 C9 H9B 108.9
H9A C9 H9B 107.8
C11 C10 C1 117.78(13)
C11 C10 H10A 107.9
C1 C10 H10A 107.9
C11 C10 H10B 107.9
C1 C10 H10B 107.9
H10A C10 H10B 107.2
O1 C11 O2 122.87(14)
O1 C11 C10 125.37(14)
O2 C11 C10 111.69(13)
C2 C12 H12A 109.5
C2 C12 H12B 109.5
H12A C12 H12B 109.5
C2 C12 H12C 109.5
H12A C12 H12C 109.5
H12B C12 H12C 109.5
C6 C13 H13A 109.5
C6 C13 H13B 109.5
H13A C13 H13B 109.5
C6 C13 H13C 109.5
H13A C13 H13C 109.5
H13B C13 H13C 109.5
O3 C14 C6 114.03(12)
O3 C14 H14A 108.7
C6 C14 H14A 108.7
O3 C14 H14B 108.7
C6 C14 H14B 108.7
H14A C14 H14B 107.6
O3 C15 H15A 109.5
O3 C15 H15B 109.5
H15A C15 H15B 109.5
O3 C15 H15C 109.5
H15A C15 H15C 109.5
H15B C15 H15C 109.5
C7 C16 H16A 109.5
C7 C16 H16B 109.5
H16A C16 H16B 109.5
C7 C16 H16C 109.5
H16A C16 H16C 109.5
H16B C16 H16C 109.5
C11 O2 H2A 109.5
C14 O3 C15 108.94(11)
C7 O4 H4 109.5

loop_
_geom_bond_atom_site_label_1
_geom_bond_atom_site_label_2
_geom_bond_distance
C1 C9 1.546(2)
C1 C10 1.547(2)
C1 C2 1.552(2)
C1 C5 1.5658(19)
C2 C12 1.528(2)
C2 C3 1.545(2)
C2 H2 1.0000
C3 C4 1.551(2)
C3 H3A 0.9900
C3 H3B 0.9900
C4 C5 1.5480(19)
C4 H4A 0.9900
C4 H4B 0.9900
C5 C6 1.5607(19)
C5 H5 1.0000
C6 C14 1.5390(19)
C6 C13 1.548(2)
C6 C7 1.5675(19)
C7 O4 1.4281(18)
C7 C8 1.525(2)
C7 C16 1.532(2)
C8 O5 1.218(2)
C8 C9 1.498(2)
C9 H9A 0.9900
C9 H9B 0.9900
C10 C11 1.516(2)
C10 H10A 0.9900
C10 H10B 0.9900
C11 O1 1.206(2)
C11 O2 1.3313(19)
C12 H12A 0.9800
C12 H12B 0.9800
C12 H12C 0.9800
C13 H13A 0.9800
C13 H13B 0.9800
C13 H13C 0.9800
C14 O3 1.4236(19)
C14 H14A 0.9900
C14 H14B 0.9900
C15 O3 1.4303(18)
C15 H15A 0.9800
C15 H15B 0.9800
C15 H15C 0.9800
C16 H16A 0.9800
C16 H16B 0.9800
C16 H16C 0.9800
O2 H2A 0.8400
O4 H4 0.8400
